data_4310725
loop_
_publ_author_name
'Xinlong Wang'
'Chao Qin'
'Enbo Wang'
'Yangguang Li'
'Na Hao'
'Changwen Hu'
'Lin Xu'

_publ_section_title
;
 Syntheses, Structures, and Photoluminescence of a Novel Class of d10
 Metal Complexes Constructed from Pyridine-3,4-dicarboxylic Acid with
 Different Coordination Architectures
;
_journal_name_full 'Inorganic Chemistry'
_journal_page_first 1850
_journal_page_last 1856
_journal_paper_doi 10.1021/ic035151s
_journal_volume 43
_journal_year 2004
_chemical_formula_sum 'C7 H3 N O4 Zn'
_chemical_formula_weight 230.47
_chemical_name_systematic
; 
 ? 
;
_space_group_IT_number 33
_symmetry_cell_setting orthorhombic
_symmetry_space_group_name_Hall 'P 2c -2n'
_symmetry_space_group_name_H-M 'P n a 21'
_atom_sites_solution_hydrogens geom
_atom_sites_solution_primary direct
_atom_sites_solution_secondary difmap
_audit_creation_method SHELXL-97
_cell_angle_alpha 90.00
_cell_angle_beta 90.00
_cell_angle_gamma 90.00
_cell_formula_units_Z 4
_cell_length_a 8.4225(17)
_cell_length_b 6.5742(13)
_cell_length_c 12.899(3)
_cell_measurement_reflns_used 1513
_cell_measurement_temperature 293(2)
_cell_measurement_theta_max 27.47
_cell_measurement_theta_min 3.48
_cell_volume 714.2(3)
_computing_cell_refinement 'RAPID AUTO'
_computing_data_collection 'RAPID AUTO'
_computing_data_reduction 'RAPID AUTO'
_computing_structure_refinement 'SHELXL-97 (Sheldrick, 1997)'
_computing_structure_solution 'SHELXS-97 (Sheldrick, 1990)'
_diffrn_ambient_temperature 293(2)
_diffrn_detector_area_resol_mean 0.01
_diffrn_measured_fraction_theta_full 0.996
_diffrn_measured_fraction_theta_max 0.996
_diffrn_measurement_device_type 'Rigaku RAXIS RAPID IP'
_diffrn_measurement_method Oscillation
_diffrn_radiation_monochromator graphite
_diffrn_radiation_source 'Rotation anode'
_diffrn_radiation_type MoK\a
_diffrn_radiation_wavelength 0.71073
_diffrn_reflns_av_R_equivalents 0.0000
_diffrn_reflns_av_sigmaI/netI 0.0594
_diffrn_reflns_limit_h_max 10
_diffrn_reflns_limit_h_min -10
_diffrn_reflns_limit_k_max 8
_diffrn_reflns_limit_k_min -8
_diffrn_reflns_limit_l_max 16
_diffrn_reflns_limit_l_min -16
_diffrn_reflns_number 1513
_diffrn_reflns_theta_full 27.47
_diffrn_reflns_theta_max 27.47
_diffrn_reflns_theta_min 3.48
_exptl_absorpt_coefficient_mu 3.412
_exptl_absorpt_correction_T_max 0.581
_exptl_absorpt_correction_T_min 0.337
_exptl_absorpt_correction_type multi-scan
_exptl_absorpt_process_details 'ABSCOR by T.Higashi    8 March, 1995'
_exptl_crystal_colour colourless
_exptl_crystal_density_diffrn 2.143
_exptl_crystal_density_method 'not measured'
_exptl_crystal_description block
_exptl_crystal_F_000 456
_exptl_crystal_size_max 0.342
_exptl_crystal_size_mid 0.276
_exptl_crystal_size_min 0.159
_refine_diff_density_max 0.302
_refine_diff_density_min -0.354
_refine_diff_density_rms 0.076
_refine_ls_abs_structure_details 'Flack H D (1983), Acta Cryst. A39, 876-881'
_refine_ls_abs_structure_Flack 0.00
_refine_ls_extinction_method none
_refine_ls_goodness_of_fit_ref 0.883
_refine_ls_hydrogen_treatment mixed
_refine_ls_matrix_type full
_refine_ls_number_parameters 118
_refine_ls_number_reflns 1513
_refine_ls_number_restraints 1
_refine_ls_restrained_S_all 0.883
_refine_ls_R_factor_all 0.0308
_refine_ls_R_factor_gt 0.0263
_refine_ls_shift/su_max 0.023
_refine_ls_shift/su_mean 0.001
_refine_ls_structure_factor_coef Fsqd
_refine_ls_weighting_details 'calc w=1/[\s^2^(Fo^2^)+(0.0000P)^2^+0.0000P] where P=(Fo^2^+2Fc^2^)/3'
_refine_ls_weighting_scheme calc
_refine_ls_wR_factor_gt 0.0457
_refine_ls_wR_factor_ref 0.0465
_reflns_number_gt 1316
_reflns_number_total 1513
_reflns_threshold_expression >2sigma(I)
_cod_data_source_file ic035151ssi20031003_112323.cif
_cod_data_source_block wbl18b
_cod_original_cell_volume 714.2(2)
_cod_database_code 4310725

loop_
_symmetry_equiv_pos_as_xyz
'x, y, z'
'-x, -y, z+1/2'
'x+1/2, -y+1/2, z'
'-x+1/2, y+1/2, z+1/2'

loop_
_atom_site_label
_atom_site_type_symbol
_atom_site_fract_x
_atom_site_fract_y
_atom_site_fract_z
_atom_site_U_iso_or_equiv
_atom_site_adp_type
_atom_site_occupancy
_atom_site_symmetry_multiplicity
_atom_site_calc_flag
_atom_site_refinement_flags
_atom_site_disorder_assembly
_atom_site_disorder_group
Zn1 Zn 0.83326(4) 0.05666(4) 0.933010(19) 0.01731(9) Uani 1 1 d . . .
O2 O 0.9033(2) -0.2330(3) 0.9350(4) 0.0287(5) Uani 1 1 d . . .
C7 C 1.0868(4) -0.2394(5) 1.0764(3) 0.0158(6) Uani 1 1 d . . .
C2 C 1.0332(4) -0.3027(5) 0.9694(3) 0.0172(7) Uani 1 1 d . . .
C1 C 1.1459(4) -0.0469(5) 1.1023(2) 0.0172(7) Uani 1 1 d . . .
C3 C 1.0707(4) -0.3830(5) 1.1551(3) 0.0218(7) Uani 1 1 d . . .
H3A H 1.0386 -0.5150 1.1398 0.026 Uiso 1 1 calc R . .
C5 C 1.1030(4) -0.3273(5) 1.2557(3) 0.0223(7) Uani 1 1 d . . .
H5AA H 1.0884 -0.4229 1.3080 0.027 Uiso 1 1 calc R . .
N1 N 1.1549(3) -0.1400(4) 1.2818(2) 0.0182(6) Uani 1 1 d . . .
C6 C 1.1752(4) 0.1132(5) 1.0211(2) 0.0173(7) Uani 1 1 d . . .
C4 C 1.1788(4) -0.0054(5) 1.2053(3) 0.0191(7) Uani 1 1 d . . .
H4A H 1.2194 0.1219 1.2222 0.023 Uiso 1 1 calc R . .
O6 O 1.0898(3) 0.1237(3) 0.9430(3) 0.0260(6) Uani 1 1 d . . .
O5 O 1.2929(3) 0.2332(4) 1.03850(19) 0.0237(5) Uani 1 1 d . . .
O1 O 1.1099(3) -0.4327(3) 0.9199(3) 0.0220(6) Uani 1 1 d . . .

loop_
_atom_site_aniso_label
_atom_site_aniso_U_11
_atom_site_aniso_U_22
_atom_site_aniso_U_33
_atom_site_aniso_U_23
_atom_site_aniso_U_13
_atom_site_aniso_U_12
Zn1 0.02251(16) 0.01649(14) 0.01293(14) -0.0010(3) -0.0005(3) 0.00157(12)
O2 0.0224(10) 0.0213(9) 0.0423(14) -0.0074(19) -0.012(2) 0.0041(8)
C7 0.0173(16) 0.0170(14) 0.0130(15) -0.0054(13) 0.0028(14) -0.0010(11)
C2 0.0211(17) 0.0127(12) 0.0180(15) 0.0001(12) -0.0013(12) -0.0033(13)
C1 0.0209(19) 0.0145(15) 0.0162(17) 0.0008(13) 0.0013(13) -0.0019(13)
C3 0.034(2) 0.0130(13) 0.0187(17) 0.0006(13) 0.0001(16) -0.0025(14)
C5 0.0313(19) 0.0166(15) 0.0190(17) 0.0034(14) 0.0021(14) -0.0041(13)
N1 0.0248(15) 0.0188(12) 0.0109(13) 0.0008(11) 0.0015(11) -0.0009(11)
C6 0.0200(18) 0.0185(13) 0.0134(15) -0.0028(12) 0.0033(14) -0.0018(12)
C4 0.0201(17) 0.0193(15) 0.0178(16) -0.0028(12) -0.0003(13) -0.0037(13)
O6 0.0284(12) 0.0267(10) 0.0230(17) 0.0082(15) -0.0077(14) -0.0048(9)
O5 0.0262(13) 0.0242(11) 0.0208(12) 0.0082(10) -0.0045(10) -0.0083(10)
O1 0.0243(11) 0.0229(10) 0.0188(17) -0.0070(12) -0.0015(12) 0.0045(8)

loop_
_atom_type_symbol
_atom_type_description
_atom_type_scat_dispersion_real
_atom_type_scat_dispersion_imag
_atom_type_scat_source
C C 0.0033 0.0016 'International Tables Vol C Tables 4.2.6.8 and 6.1.1.4'
H H 0.0000 0.0000 'International Tables Vol C Tables 4.2.6.8 and 6.1.1.4'
N N 0.0061 0.0033 'International Tables Vol C Tables 4.2.6.8 and 6.1.1.4'
O O 0.0106 0.0060 'International Tables Vol C Tables 4.2.6.8 and 6.1.1.4'
Zn Zn 0.2839 1.4301 'International Tables Vol C Tables 4.2.6.8 and 6.1.1.4'

loop_
_geom_angle_atom_site_label_1
_geom_angle_atom_site_label_2
_geom_angle_atom_site_label_3
_geom_angle
_geom_angle_site_symmetry_1
_geom_angle_site_symmetry_3
_geom_angle_publ_flag
O5 Zn1 O2 135.41(17) 3_455 . ?
O5 Zn1 N1 118.92(11) 3_455 2_754 ?
O2 Zn1 N1 104.84(17) . 2_754 ?
O5 Zn1 O1 100.19(11) 3_455 3_445 ?
O2 Zn1 O1 83.86(8) . 3_445 ?
N1 Zn1 O1 94.20(12) 2_754 3_445 ?
O5 Zn1 O6 89.34(11) 3_455 . ?
O2 Zn1 O6 84.29(9) . . ?
N1 Zn1 O6 87.36(13) 2_754 . ?
O1 Zn1 O6 168.06(8) 3_445 . ?
C2 O2 Zn1 127.3(2) . . ?
C3 C7 C1 118.2(3) . . ?
C3 C7 C2 116.7(3) . . ?
C1 C7 C2 125.0(3) . . ?
O1 C2 O2 121.1(4) . . ?
O1 C2 C7 120.1(3) . . ?
O2 C2 C7 118.6(3) . . ?
C4 C1 C7 118.6(3) . . ?
C4 C1 C6 119.9(3) . . ?
C7 C1 C6 121.6(3) . . ?
C5 C3 C7 119.2(3) . . ?
N1 C5 C3 122.8(3) . . ?
C4 N1 C5 117.9(3) . . ?
C4 N1 Zn1 121.5(2) . 2_755 ?
C5 N1 Zn1 120.2(2) . 2_755 ?
O6 C6 O5 123.7(3) . . ?
O6 C6 C1 120.6(3) . . ?
O5 C6 C1 115.7(3) . . ?
N1 C4 C1 123.1(3) . . ?
C6 O6 Zn1 127.2(3) . . ?
C6 O5 Zn1 116.3(2) . 3 ?
C2 O1 Zn1 134.7(3) . 3_545 ?

loop_
_geom_bond_atom_site_label_1
_geom_bond_atom_site_label_2
_geom_bond_distance
_geom_bond_site_symmetry_2
_geom_bond_publ_flag
Zn1 O5 1.968(2) 3_455 ?
Zn1 O2 1.9934(19) . ?
Zn1 N1 2.029(3) 2_754 ?
Zn1 O1 2.057(2) 3_445 ?
Zn1 O6 2.209(2) . ?
O2 C2 1.267(4) . ?
C7 C3 1.393(5) . ?
C7 C1 1.400(4) . ?
C7 C2 1.510(4) . ?
C2 O1 1.247(4) . ?
C1 C4 1.384(4) . ?
C1 C6 1.505(4) . ?
C3 C5 1.375(5) . ?
C5 N1 1.349(4) . ?
N1 C4 1.341(4) . ?
N1 Zn1 2.029(3) 2_755 ?
C6 O6 1.239(5) . ?
C6 O5 1.287(4) . ?
O5 Zn1 1.968(2) 3 ?
O1 Zn1 2.057(2) 3_545 ?
